data_4020858
loop_
_publ_author_name
'P. Ganapati Reddy'
'Sundarababu Baskaran'

_publ_section_title
;
 Epoxide-Initiated Cationic Cyclization of Azides:
 A Novel Method for the Stereoselective Construction
 of 5-Hydroxymethyl Azabicyclic Compounds and Application in the
 Stereo- and Enantioselective Total Synthesis of
 (+)- and (-)-Indolizidine 167B and 209D
;
_journal_name_full 'Journal of Organic Chemistry'
_journal_page_first 3093
_journal_page_last 3101
_journal_paper_doi 10.1021/jo035258x
_journal_volume 69
_journal_year 2004
_chemical_formula_sum 'C16 H21 Br Cl N O2'
_chemical_formula_weight 374.70
_space_group_IT_number 14
_symmetry_cell_setting monoclinic
_symmetry_space_group_name_Hall '-P 2ybc'
_symmetry_space_group_name_H-M 'P 1 21/c 1'
_cell_angle_alpha 90.00
_cell_angle_beta 97.29(6)
_cell_angle_gamma 90.00
_cell_formula_units_Z 4
_cell_length_a 11.517(7)
_cell_length_b 7.363(10)
_cell_length_c 18.932(11)
_cell_measurement_temperature 293(2)
_cell_volume 1592(2)
_diffrn_ambient_temperature 293(2)
_exptl_crystal_density_diffrn 1.563
_cod_original_sg_symbol_H-M 'P 21/c'
_cod_database_code 4020858

loop_
_symmetry_equiv_pos_as_xyz
'x, y, z'
'-x, y+1/2, -z+1/2'
'-x, -y, -z'
'x, -y-1/2, z-1/2'

loop_
_atom_site_label
_atom_site_type_symbol
_atom_site_fract_x
_atom_site_fract_y
_atom_site_fract_z
_atom_site_U_iso_or_equiv
_atom_site_adp_type
_atom_site_occupancy
_atom_site_symmetry_multiplicity
_atom_site_calc_flag
_atom_site_refinement_flags
_atom_site_disorder_assembly
_atom_site_disorder_group
C1 C 0.6993(5) 0.8529(9) 0.3596(3) 0.0294(16) Uani 1 1 d . . .
H1A H 0.7127 0.9177 0.4045 0.035 Uiso 1 1 calc R . .
H1B H 0.7286 0.7299 0.3667 0.035 Uiso 1 1 calc R . .
C2 C 0.5690(5) 0.8526(9) 0.3305(3) 0.0331(17) Uani 1 1 d . . .
H2A H 0.5292 0.7464 0.3460 0.040 Uiso 1 1 calc R . .
H2B H 0.5298 0.9616 0.3439 0.040 Uiso 1 1 calc R . .
C3 C 0.5780(6) 0.8474(11) 0.2533(3) 0.043(2) Uani 1 1 d . . .
H3A H 0.5323 0.9463 0.2301 0.051 Uiso 1 1 calc R . .
H3B H 0.5447 0.7344 0.2337 0.051 Uiso 1 1 calc R . .
C5 C 0.7404(7) 0.9400(11) 0.1725(4) 0.055(2) Uani 1 1 d . . .
H5 H 0.7144 1.0665 0.1669 0.065 Uiso 1 1 calc R . .
C6 C 0.8740(7) 0.9325(10) 0.1782(4) 0.049(2) Uani 1 1 d . . .
H6A H 0.8990 0.8067 0.1780 0.059 Uiso 1 1 calc R . .
H6B H 0.8994 0.9921 0.1371 0.059 Uiso 1 1 calc R . .
C7 C 0.9295(7) 1.0215(11) 0.2437(4) 0.056(2) Uani 1 1 d . . .
H7A H 1.0139 1.0100 0.2466 0.068 Uiso 1 1 calc R . .
H7B H 0.9103 1.1498 0.2421 0.068 Uiso 1 1 calc R . .
C8 C 0.8897(6) 0.9395(9) 0.3073(3) 0.0337(17) Uani 1 1 d . . .
H8A H 0.9250 1.0033 0.3495 0.040 Uiso 1 1 calc R . .
H8B H 0.9148 0.8137 0.3112 0.040 Uiso 1 1 calc R . .
C9 C 0.7577(6) 0.9484(10) 0.3033(3) 0.0352(18) Uani 1 1 d . . .
H9 H 0.7346 1.0766 0.3027 0.042 Uiso 1 1 calc R . .
C10 C 0.6878(7) 0.8303(11) 0.1084(4) 0.060(2) Uani 1 1 d . . .
H10A H 0.7201 0.8733 0.0665 0.072 Uiso 1 1 calc R . .
H10B H 0.7104 0.7041 0.1156 0.072 Uiso 1 1 calc R . .
C12 C 0.5036(7) 0.7748(12) 0.0378(4) 0.047(2) Uani 1 1 d . . .
C13 C 0.3748(6) 0.7704(11) 0.0274(3) 0.0410(19) Uani 1 1 d . . .
C14 C 0.3131(6) 0.8358(9) 0.0796(3) 0.0329(17) Uani 1 1 d . . .
H14 H 0.3538 0.8848 0.1208 0.040 Uiso 1 1 calc R . .
C15 C 0.1924 0.8307 0.0725 0.031 Uani 1 1 d . . .
H15 H 0.1523 0.8744 0.1086 0.037 Uiso 1 1 calc R . .
C16 C 0.1313 0.7595 0.0106 0.032 Uani 1 1 d . . .
C17 C 0.1919 0.6938 -0.0431 0.037 Uani 1 1 d . . .
H17 H 0.1515 0.6464 -0.0846 0.044 Uiso 1 1 calc R . .
C18 C 0.3116(6) 0.6998(9) -0.0341(3) 0.043(2) Uani 1 1 d . . .
H18 H 0.3518 0.6555 -0.0700 0.052 Uiso 1 1 calc R . .
N4 N 0.7003(4) 0.8625(7) 0.2374(3) 0.0283(13) Uani 1 1 d . . .
H4 H 0.7275 0.7464 0.2393 0.034 Uiso 1 1 calc R . .
O11 O 0.5595(4) 0.8413(7) 0.0951(3) 0.0476(13) Uani 1 1 d . . .
O12 O 0.5588(5) 0.7138(8) -0.0082(3) 0.0658(18) Uani 1 1 d . . .
Cl Cl 0.73170(17) 0.4468(3) 0.23162(10) 0.0466(5) Uani 1 1 d . . .
Br Br -0.03074(6) 0.74877(13) -0.00031(4) 0.0485(3) Uani 1 1 d . . .

loop_
_atom_site_aniso_label
_atom_site_aniso_U_11
_atom_site_aniso_U_22
_atom_site_aniso_U_33
_atom_site_aniso_U_23
_atom_site_aniso_U_13
_atom_site_aniso_U_12
C1 0.033(4) 0.025(4) 0.031(4) -0.002(3) 0.005(3) 0.010(3)
C2 0.033(4) 0.026(4) 0.041(4) 0.003(4) 0.011(3) -0.004(4)
C3 0.042(5) 0.041(5) 0.044(4) -0.005(4) 0.001(4) 0.000(4)
C5 0.052(6) 0.048(6) 0.062(6) 0.009(5) 0.002(4) 0.010(5)
C6 0.067(6) 0.037(5) 0.045(5) 0.006(4) 0.013(4) 0.007(5)
C7 0.045(6) 0.057(6) 0.067(6) -0.001(5) 0.005(5) 0.004(4)
C8 0.042(5) 0.023(4) 0.035(4) -0.003(3) 0.002(3) 0.003(4)
C9 0.034(4) 0.029(4) 0.043(4) 0.002(3) 0.005(3) 0.009(4)
C10 0.082(7) 0.055(6) 0.043(5) 0.010(4) 0.011(4) 0.002(5)
C12 0.048(5) 0.045(6) 0.049(5) -0.006(5) 0.011(4) -0.002(5)
C13 0.036(4) 0.045(5) 0.042(4) -0.003(4) 0.004(3) 0.001(4)
C14 0.040(4) 0.038(4) 0.020(4) -0.006(3) -0.001(3) -0.003(4)
C15 0.031 0.031 0.031 0.000 0.004 0.000
C16 0.032 0.032 0.032 0.000 0.004 0.000
C17 0.037 0.037 0.037 0.000 0.005 0.000
C18 0.047(5) 0.047(6) 0.038(4) -0.006(3) 0.012(4) 0.003(4)
N4 0.027(3) 0.017(3) 0.040(3) 0.006(3) 0.003(3) 0.010(3)
O11 0.036(3) 0.056(3) 0.051(3) -0.002(3) 0.005(3) -0.001(3)
O12 0.064(4) 0.069(5) 0.064(4) 0.000(3) 0.006(3) -0.001(3)
Cl 0.0512(13) 0.0417(12) 0.0471(12) 0.0009(10) 0.0066(9) -0.0017(11)
Br 0.0471(4) 0.0483(4) 0.0499(4) -0.0019(6) 0.0060(3) 0.0002(6)

loop_
_geom_bond_atom_site_label_1
_geom_bond_atom_site_label_2
_geom_bond_distance
_geom_bond_site_symmetry_2
_geom_bond_publ_flag
C1 C9 1.506(9) . ?
C1 C2 1.532(8) . ?
C2 C3 1.480(8) . ?
C3 N4 1.481(8) . ?
C5 N4 1.480(9) . ?
C5 C10 1.520(10) . ?
C5 C6 1.529(9) . ?
C6 C7 1.475(9) . ?
C7 C8 1.471(9) . ?
C8 C9 1.514(8) . ?
C9 N4 1.478(8) . ?
C10 O11 1.470(8) . ?
C12 O12 1.227(8) . ?
C12 O11 1.286(8) . ?
C12 C13 1.472(9) . ?
C13 C14 1.376(9) . ?
C13 C18 1.393(9) . ?
C14 C15 1.380(7) . ?
C15 C16 1.3900 . ?
C16 C17 1.3898 . ?
C16 Br 1.8533(14) . ?
C17 C18 1.368(7) . ?
